data_7227840
loop_
_publ_author_name
'Bauz\'a, Antonio'
'Sharko, Anastasiya V.'
'Senchyk, Ganna A.'
'Rusanov, Eduard B.'
'Frontera, Antonio'
'Domasevitch, Kostiantyn V.'

_publ_section_title
;
 \p--hole interactions at work: crystal engineering with nitro-derivatives
;
_journal_issue 14
_journal_name_full CrystEngComm
_journal_page_first 1933
_journal_paper_doi 10.1039/C7CE00267J
_journal_volume 19
_journal_year 2017
_chemical_formula_sum 'C6 H8 N2 O4'
_chemical_formula_weight 172.14
_chemical_name_systematic
;
2,4-Dinitro-2,4-hexadiene
;
_space_group_IT_number 14
_space_group_name_Hall '-P 2yn'
_symmetry_cell_setting monoclinic
_symmetry_Int_Tables_number 14
_symmetry_space_group_name_Hall '-P 2yn'
_symmetry_space_group_name_H-M 'P 1 21/n 1'
_atom_sites_solution_hydrogens geom
_atom_sites_solution_primary direct
_atom_sites_solution_secondary difmap
_audit_creation_method SHELXL-97
_audit_update_record
;
2017-01-26 deposited with the CCDC.
2017-03-13 downloaded from the CCDC.
;
_cell_angle_alpha 90.00
_cell_angle_beta 101.006(5)
_cell_angle_gamma 90.00
_cell_formula_units_Z 2
_cell_length_a 5.4312(8)
_cell_length_b 6.1004(10)
_cell_length_c 12.3902(13)
_cell_measurement_reflns_used 4576
_cell_measurement_temperature 296(2)
_cell_measurement_theta_max 28.68
_cell_measurement_theta_min 3.35
_cell_volume 402.97(10)
_computing_cell_refinement 'SAINT (Bruker, 2008)'
_computing_data_collection 'APEX2 (Bruker, 2008)'
_computing_data_reduction 'SAINT (Bruker, 2008)'
_computing_molecular_graphics 'Diamond 2.1e (Brandenburg, 1999)'
_computing_publication_material 'WinGX 1.70.01 (Farrugia, 1999)'
_computing_structure_refinement 'SHELXL-97 (Sheldrick, 2008)'
_computing_structure_solution 'SHELXS-97 (Sheldrick, 2008)'
_diffrn_ambient_temperature 296(2)
_diffrn_measured_fraction_theta_full 1.000
_diffrn_measured_fraction_theta_max 1.000
_diffrn_measurement_device_type 'Bruker APEX2 area-detector diffractometer'
_diffrn_measurement_method '\w scans'
_diffrn_radiation_monochromator graphite
_diffrn_radiation_source 'fine-focus sealed tube'
_diffrn_radiation_type MoK\a
_diffrn_radiation_wavelength 0.71073
_diffrn_reflns_av_R_equivalents 0.0519
_diffrn_reflns_av_sigmaI/netI 0.0455
_diffrn_reflns_limit_h_max 7
_diffrn_reflns_limit_h_min -7
_diffrn_reflns_limit_k_max 5
_diffrn_reflns_limit_k_min -8
_diffrn_reflns_limit_l_max 16
_diffrn_reflns_limit_l_min -16
_diffrn_reflns_number 4576
_diffrn_reflns_theta_full 28.68
_diffrn_reflns_theta_max 28.68
_diffrn_reflns_theta_min 3.35
_diffrn_standards_decay_% 0
_exptl_absorpt_coefficient_mu 0.121
_exptl_absorpt_correction_T_max 0.9372
_exptl_absorpt_correction_T_min 0.9239
_exptl_absorpt_correction_type empirical
_exptl_absorpt_process_details 'SADABS (Bruker, 2008)'
_exptl_crystal_colour yellow
_exptl_crystal_density_diffrn 1.419
_exptl_crystal_density_method 'not measured'
_exptl_crystal_description prism
_exptl_crystal_F_000 180
_exptl_crystal_size_max 0.32
_exptl_crystal_size_mid 0.22
_exptl_crystal_size_min 0.20
_refine_diff_density_max 0.154
_refine_diff_density_min -0.170
_refine_diff_density_rms 0.038
_refine_ls_extinction_coef 0.77(5)
_refine_ls_extinction_expression Fc^*^=kFc[1+0.001xFc^2^\l^3^/sin(2\q)]^-1/4^
_refine_ls_extinction_method SHELXL
_refine_ls_goodness_of_fit_ref 1.042
_refine_ls_hydrogen_treatment refall
_refine_ls_matrix_type full
_refine_ls_number_parameters 72
_refine_ls_number_reflns 1038
_refine_ls_number_restraints 0
_refine_ls_restrained_S_all 1.042
_refine_ls_R_factor_all 0.0783
_refine_ls_R_factor_gt 0.0422
_refine_ls_shift/su_max 0.000
_refine_ls_shift/su_mean 0.000
_refine_ls_structure_factor_coef Fsqd
_refine_ls_weighting_details 'calc w=1/[\s^2^(Fo^2^)+(0.0501P)^2^+0.0388P] where P=(Fo^2^+2Fc^2^)/3'
_refine_ls_weighting_scheme calc
_refine_ls_wR_factor_gt 0.0991
_refine_ls_wR_factor_ref 0.1174
_reflns_number_gt 666
_reflns_number_total 1038
_reflns_threshold_expression >2sigma(I)
_cod_data_source_file c7ce00267j2.cif
_cod_data_source_block 3
_cod_depositor_comments
;Adding full bibliography for 7227838--7227841.cif.

The following automatic conversions were performed:

data name '_iucr_refine_instruction_details' was replaced with
'_iucr_refine_instructions_details' as specified in the replacement
file 'data/replacement-values/replacement_tags.lst'.

Automatic conversion script
Id: cif_correct_tags 9268 2022-04-12 08:56:07Z antanas 
;
_cod_original_sg_symbol_H-M 'P 21/n'
_cod_database_code 7227840

loop_
_symmetry_equiv_pos_as_xyz
'x, y, z'
'-x+1/2, y+1/2, -z+1/2'
'-x, -y, -z'
'x-1/2, -y-1/2, z-1/2'

loop_
_atom_site_label
_atom_site_type_symbol
_atom_site_fract_x
_atom_site_fract_y
_atom_site_fract_z
_atom_site_U_iso_or_equiv
_atom_site_adp_type
_atom_site_occupancy
_atom_site_symmetry_multiplicity
_atom_site_calc_flag
O1 O 0.6867(2) 0.0671(2) 0.27610(9) 0.0578(5) Uani 1 1 d
O2 O 0.3842(2) 0.2859(2) 0.28481(9) 0.0556(5) Uani 1 1 d
N1 N 0.5025(3) 0.1709(2) 0.23258(10) 0.0406(4) Uani 1 1 d
C1 C 0.4172(3) 0.1601(3) 0.11215(11) 0.0410(5) Uani 1 1 d
C2 C 0.5308(3) 0.0160(3) 0.05884(12) 0.0392(4) Uani 1 1 d
C3 C 0.2111(7) 0.3117(6) 0.06990(19) 0.0847(10) Uani 1 1 d
H2 H 0.656(3) -0.073(3) 0.0981(15) 0.048(5) Uiso 1 1 d
H3A H 0.167(5) 0.304(5) -0.006(3) 0.113(9) Uiso 1 1 d
H3B H 0.263(5) 0.443(5) 0.089(2) 0.102(11) Uiso 1 1 d
H3C H 0.069(7) 0.293(5) 0.101(3) 0.124(12) Uiso 1 1 d

loop_
_atom_site_aniso_label
_atom_site_aniso_U_11
_atom_site_aniso_U_22
_atom_site_aniso_U_33
_atom_site_aniso_U_23
_atom_site_aniso_U_13
_atom_site_aniso_U_12
O1 0.0684(9) 0.0656(9) 0.0331(6) -0.0029(6) -0.0059(6) 0.0184(7)
O2 0.0709(9) 0.0622(8) 0.0356(6) -0.0098(6) 0.0155(6) 0.0087(6)
N1 0.0534(9) 0.0400(8) 0.0277(6) -0.0027(5) 0.0057(6) 0.0000(6)
C1 0.0489(10) 0.0469(9) 0.0255(7) -0.0004(6) 0.0026(6) 0.0034(7)
C2 0.0463(10) 0.0435(9) 0.0260(7) 0.0012(6) 0.0027(6) 0.0056(7)
C3 0.104(2) 0.107(2) 0.0356(11) -0.0122(12) -0.0058(12) 0.0596(18)

loop_
_atom_type_symbol
_atom_type_description
_atom_type_scat_dispersion_real
_atom_type_scat_dispersion_imag
_atom_type_scat_source
C C 0.0033 0.0016 'International Tables Vol C Tables 4.2.6.8 and 6.1.1.4'
H H 0.0000 0.0000 'International Tables Vol C Tables 4.2.6.8 and 6.1.1.4'
N N 0.0061 0.0033 'International Tables Vol C Tables 4.2.6.8 and 6.1.1.4'
O O 0.0106 0.0060 'International Tables Vol C Tables 4.2.6.8 and 6.1.1.4'

loop_
_geom_angle_atom_site_label_1
_geom_angle_atom_site_label_2
_geom_angle_atom_site_label_3
_geom_angle
_geom_angle_site_symmetry_1
_geom_angle_site_symmetry_3
O2 N1 O1 122.41(13) . .
O2 N1 C1 117.83(13) . .
O1 N1 C1 119.76(13) . .
C2 C1 C3 129.61(15) . .
C2 C1 N1 116.62(13) . .
C3 C1 N1 113.76(15) . .
C1 C2 C2 123.61(19) . 3_655
C1 C2 H2 119.5(11) . .
C2 C2 H2 116.9(11) 3_655 .
C1 C3 H3A 111.1(17) . .
C1 C3 H3B 107.5(19) . .
H3A C3 H3B 109(2) . .
C1 C3 H3C 114(2) . .
H3A C3 H3C 110(3) . .
H3B C3 H3C 105(3) . .

loop_
_geom_bond_atom_site_label_1
_geom_bond_atom_site_label_2
_geom_bond_distance
_geom_bond_site_symmetry_2
O1 N1 1.2194(17) .
O2 N1 1.2179(17) .
N1 C1 1.4770(18) .
C1 C2 1.321(2) .
C1 C3 1.469(3) .
C2 C2 1.446(3) 3_655
C2 H2 0.931(19) .
C3 H3A 0.93(4) .
C3 H3B 0.86(3) .
C3 H3C 0.93(3) .

loop_
_geom_hbond_atom_site_label_D
_geom_hbond_atom_site_label_H
_geom_hbond_atom_site_label_A
_geom_hbond_distance_DH
_geom_hbond_distance_HA
_geom_hbond_distance_DA
_geom_hbond_angle_DHA
_geom_hbond_site_symmetry_A
_geom_hbond_publ_flag
C2 H2 O1 0.931(19) 2.733(19) 3.583(2) 152.2(14) 2_645 yes

loop_
_geom_torsion_atom_site_label_1
_geom_torsion_atom_site_label_2
_geom_torsion_atom_site_label_3
_geom_torsion_atom_site_label_4
_geom_torsion
_geom_torsion_site_symmetry_4
O2 N1 C1 C2 -172.68(15) .
O1 N1 C1 C2 7.7(2) .
O2 N1 C1 C3 6.1(3) .
O1 N1 C1 C3 -173.6(2) .
C3 C1 C2 C2 1.2(4) 3_655
N1 C1 C2 C2 179.69(19) 3_655
